data_7055519
loop_
_publ_author_name
'Tanaka, Koichi'
'Hotta, Naoki'
'Nagase, Shohei'
'Yoza, Kenji'

_publ_section_title
;
 Efficient HPLC enantiomer separation using a pillared homochiral
 metal--organic framework as a novel chiral stationary phase
;
_journal_issue 6
_journal_name_full 'New J. Chem.'
_journal_page_first 4891
_journal_paper_doi 10.1039/C6NJ00090H
_journal_volume 40
_journal_year 2016
_chemical_formula_sum 'C36.5 H29.5 N3 O7 Zn'
_chemical_formula_weight 687.50
_space_group_crystal_system hexagonal
_space_group_IT_number 179
_space_group_name_Hall 'P 65 2 (0 0 1)'
_space_group_name_H-M_alt 'P 65 2 2'
_symmetry_space_group_name_Hall 'P 65 2 (0 0 1)'
_symmetry_space_group_name_H-M 'P 65 2 2'
_atom_sites_solution_hydrogens mixed
_audit_creation_method SHELXL-2014/7
_audit_update_record
;
2015-12-28 deposited with the CCDC.
2016-04-26 downloaded from the CCDC.
;
_cell_angle_alpha 90
_cell_angle_beta 90
_cell_angle_gamma 120
_cell_formula_units_Z 6
_cell_length_a 11.1967(4)
_cell_length_b 11.1967(4)
_cell_length_c 44.0828(16)
_cell_measurement_reflns_used 9977
_cell_measurement_temperature 273
_cell_measurement_theta_max 66.77
_cell_measurement_theta_min 4.56
_cell_volume 4786.1(3)
_computing_cell_refinement 'APEX2 v2015.5 (Bruker AXS)'
_computing_data_collection 'Bruker Instrument Service V4.2.7 (Bruker AXS Inc., 2015)'
_computing_data_reduction 'SAINT V8.34A (Bruker AXS Inc., 2013)'
_computing_molecular_graphics 'XSHELL V6.3.1 (Bruker AXS Inc., 2004)'
_computing_publication_material 'Generate Report V2014.1 (Bruker AXS Inc., 2014)'
_computing_structure_refinement 'SHELXL-2014 (Sheldrick, 2014)'
_computing_structure_solution 'SHELXT (Sheldrick, 2013)'
_diffrn_ambient_temperature 273
_diffrn_detector_area_resol_mean 10.4167
_diffrn_measured_fraction_theta_full 0.998
_diffrn_measured_fraction_theta_max 0.998
_diffrn_measurement_device_type 'Bruker D8 goniometer'
_diffrn_measurement_method 'phi and omega scans'
_diffrn_radiation_monochromator 'multilayered conforcal mirror'
_diffrn_radiation_type CuK\a
_diffrn_radiation_wavelength 1.54178
_diffrn_reflns_av_R_equivalents 0.0277
_diffrn_reflns_av_unetI/netI 0.0134
_diffrn_reflns_Laue_measured_fraction_full 0.998
_diffrn_reflns_Laue_measured_fraction_max 0.998
_diffrn_reflns_limit_h_max 13
_diffrn_reflns_limit_h_min -13
_diffrn_reflns_limit_k_max 13
_diffrn_reflns_limit_k_min -13
_diffrn_reflns_limit_l_max 52
_diffrn_reflns_limit_l_min -44
_diffrn_reflns_number 35785
_diffrn_reflns_point_group_measured_fraction_full 0.999
_diffrn_reflns_point_group_measured_fraction_max 0.999
_diffrn_reflns_theta_full 66.500
_diffrn_reflns_theta_max 66.765
_diffrn_reflns_theta_min 4.560
_diffrn_source 'rotating anode'
_diffrn_source_type 'Bruker Turbo X-ray Source'
_exptl_absorpt_coefficient_mu 1.534
_exptl_absorpt_correction_T_max 0.896
_exptl_absorpt_correction_T_min 0.831
_exptl_absorpt_correction_type multi-scan
_exptl_absorpt_process_details
;
SADABS Sheldrick 1996
;
_exptl_crystal_colour colorless
_exptl_crystal_density_diffrn 1.431
_exptl_crystal_description block
_exptl_crystal_F_000 2133
_exptl_crystal_size_max 0.147
_exptl_crystal_size_mid 0.100
_exptl_crystal_size_min 0.073
_refine_diff_density_max 0.596
_refine_diff_density_min -0.319
_refine_diff_density_rms 0.050
_refine_ls_abs_structure_details
;
 Flack x determined using 1034 quotients [(I+)-(I-)]/[(I+)+(I-)]
 (Parsons, Flack and Wagner, Acta Cryst. B69 (2013) 249-259).
;
_refine_ls_abs_structure_Flack -0.005(5)
_refine_ls_extinction_method none
_refine_ls_goodness_of_fit_ref 1.106
_refine_ls_hydrogen_treatment mixed
_refine_ls_matrix_type full
_refine_ls_number_parameters 234
_refine_ls_number_reflns 2840
_refine_ls_number_restraints 325
_refine_ls_restrained_S_all 1.121
_refine_ls_R_factor_all 0.0271
_refine_ls_R_factor_gt 0.0269
_refine_ls_shift/su_max 0.001
_refine_ls_shift/su_mean 0.000
_refine_ls_structure_factor_coef Fsqd
_refine_ls_weighting_details 'w=1/[\s^2^(Fo^2^)+(0.0391P)^2^+3.0319P] where P=(Fo^2^+2Fc^2^)/3'
_refine_ls_weighting_scheme calc
_refine_ls_wR_factor_gt 0.0730
_refine_ls_wR_factor_ref 0.0731
_reflns_Friedel_coverage 0.584
_reflns_Friedel_fraction_full 1.000
_reflns_Friedel_fraction_max 1.000
_reflns_number_gt 2819
_reflns_number_total 2840
_reflns_threshold_expression 'I > 2\s(I)'
_cod_data_source_file c6nj00090h2.cif
_cod_data_source_block p6522
_cod_depositor_comments 'Adding full bibliography for 7055519--7055520.cif.'
_cod_original_cell_volume 4786.1(4)
_cod_original_formula_sum 'C36.50 H29.50 N3 O7 Zn'
_cod_database_code 7055519
_shelx_shelxl_version_number 2014/7
_shelx_space_group_comment
;
The symmetry employed for this shelxl refinement is uniquely defined
by the following loop, which should always be used as a source of
symmetry information in preference to the above space-group names.
They are only intended as comments.
;
_shelx_estimated_absorpt_t_min 0.806
_shelx_estimated_absorpt_t_max 0.896

loop_
_space_group_symop_operation_xyz
'x, y, z'
'-y, x-y, z+2/3'
'-x+y, -x, z+1/3'
'-x, -y, z+1/2'
'y, -x+y, z+1/6'
'x-y, x, z+5/6'
'y, x, -z+2/3'
'x-y, -y, -z'
'-x, -x+y, -z+1/3'
'-y, -x, -z+1/6'
'-x+y, y, -z+1/2'
'x, x-y, -z+5/6'

loop_
_atom_site_label
_atom_site_type_symbol
_atom_site_fract_x
_atom_site_fract_y
_atom_site_fract_z
_atom_site_U_iso_or_equiv
_atom_site_adp_type
_atom_site_occupancy
_atom_site_site_symmetry_order
_atom_site_calc_flag
_atom_site_refinement_flags_posn
_atom_site_refinement_flags_adp
_atom_site_refinement_flags_occupancy
_atom_site_disorder_assembly
_atom_site_disorder_group
Zn01 Zn 0.48155(2) 0.51845(2) 0.5833 0.01261(14) Uani 1 2 d S TU P . .
H1 H 0.653(4) 0.795(4) 0.7666(8) 0.040(11) Uiso 1 1 d . . . . .
O002 O 0.67544(19) 0.5389(2) 0.60344(4) 0.0179(4) Uani 1 1 d . U . . .
O003 O 0.48831(17) 0.47933(18) 0.63013(4) 0.0166(4) Uani 1 1 d . U . . .
O004 O 0.7067(2) 0.7598(2) 0.76609(4) 0.0285(5) Uani 1 1 d . U . . .
N005 N 0.5638(2) 0.7296(2) 0.58612(5) 0.0157(4) Uani 1 1 d . U . . .
C006 C 0.7609(2) 0.5543(3) 0.70926(5) 0.0145(5) Uani 1 1 d . U . . .
C007 C 0.6995(3) 0.6955(3) 0.73957(5) 0.0181(6) Uani 1 1 d . U . . .
C008 C 0.8279(3) 0.4756(3) 0.70584(6) 0.0182(5) Uani 1 1 d . U . . .
H008 H 0.8746 0.4659 0.7222 0.022 Uiso 1 1 calc R U . . .
C009 C 0.6860(3) 0.4994(3) 0.65624(5) 0.0152(5) Uani 1 1 d . U . . .
C00A C 0.6854(2) 0.5641(3) 0.68415(5) 0.0136(5) Uani 1 1 d . U . . .
C00B C 0.7682(3) 0.6229(3) 0.73702(5) 0.0154(5) Uani 1 1 d . U . . .
C00C C 0.6182(3) 0.6415(3) 0.68776(6) 0.0158(5) Uani 1 1 d . U . . .
H00C H 0.5689 0.6491 0.6716 0.019 Uiso 1 1 calc R U . . .
C00D C 0.6242(3) 0.7055(3) 0.71463(6) 0.0175(5) Uani 1 1 d . U . . .
H00D H 0.5790 0.7557 0.7166 0.021 Uiso 1 1 calc R U . . .
C00E C 0.5457(3) 0.7867(3) 0.61122(6) 0.0191(5) Uani 1 1 d . U . . .
H00E H 0.4908 0.7290 0.6267 0.023 Uiso 1 1 calc R U . . .
C00F C 0.6122(3) 0.5072(3) 0.62855(5) 0.0145(5) Uani 1 1 d . U . . .
C00G C 0.6834(3) 1.0158(3) 0.59182(6) 0.0209(6) Uani 1 1 d . U . . .
C00H C 0.7039(3) 0.9572(3) 0.56614(6) 0.0231(6) Uani 1 1 d . U . . .
H00H H 0.7578 1.0127 0.5503 0.028 Uiso 1 1 calc R U . . .
C00I C 0.6434(3) 0.8145(3) 0.56428(6) 0.0205(5) Uani 1 1 d . U . . .
H00I H 0.6591 0.7766 0.5470 0.025 Uiso 1 1 calc R U . . .
C00J C 0.7565(3) 0.4294(3) 0.65362(6) 0.0197(6) Uani 1 1 d . U . . .
H00J H 0.7594 0.3916 0.6350 0.024 Uiso 1 1 calc R U . . .
C00K C 0.6048(3) 0.9269(3) 0.61498(6) 0.0214(6) Uani 1 1 d . U . . .
H00K H 0.5923 0.9623 0.6330 0.026 Uiso 1 1 calc R U . . .
C00L C 0.8249(3) 0.4142(3) 0.67898(6) 0.0207(6) Uani 1 1 d . U . . .
H00L H 0.8682 0.3620 0.6773 0.025 Uiso 1 1 calc R U . . .
C00M C 0.7330(3) 1.1682(3) 0.59520(7) 0.0278(7) Uani 1 1 d . U . . .
H00A H 0.7775 1.1973 0.6148 0.033 Uiso 1 1 calc R U . . .
H00B H 0.6525 1.1792 0.5956 0.033 Uiso 1 1 calc R U . . .
C1S C 0.0081(15) -0.0049(15) 0.4583(2) 0.0473(13) Uani 0.25 1 d D U P A -1
H1SA H -0.0701 -0.0854 0.4501 0.071 Uiso 0.25 1 calc R U P A -1
H1SB H 0.0914 0.0003 0.4510 0.071 Uiso 0.25 1 calc R U P A -1
H1SC H 0.0055 0.0759 0.4520 0.071 Uiso 0.25 1 calc R U P A -1
N1S N 0.0042(7) -0.0136(11) 0.49305(13) 0.056(2) Uani 0.5 1 d D U P A -1
O1S O -0.1249(5) 0.1018(6) 0.50321(10) 0.0436(12) Uani 0.5 1 d D U P A -1
C2S C 0.1370(11) 0.009(2) 0.4998(4) 0.0473(13) Uani 0.5 1 d D U P A -1
H2SA H 0.1437 -0.0695 0.4935 0.071 Uiso 0.5 1 calc R U P A -1
H2SB H 0.2048 0.0896 0.4893 0.071 Uiso 0.5 1 calc R U P A -1
H2SC H 0.1529 0.0221 0.5213 0.071 Uiso 0.5 1 calc R U P A -1
C3S C -0.0189(7) 0.0952(8) 0.50132(18) 0.0473(13) Uani 0.5 1 d D U P A -1
H3SA H 0.0609 0.1768 0.5062 0.057 Uiso 0.5 1 calc R U P A -1

loop_
_atom_site_aniso_label
_atom_site_aniso_U_11
_atom_site_aniso_U_22
_atom_site_aniso_U_33
_atom_site_aniso_U_23
_atom_site_aniso_U_13
_atom_site_aniso_U_12
Zn01 0.01281(19) 0.01281(19) 0.0091(2) -0.00186(14) -0.00186(14) 0.00408(19)
O002 0.0181(9) 0.0258(10) 0.0098(8) -0.0021(7) -0.0018(7) 0.0110(8)
O003 0.0140(9) 0.0215(9) 0.0125(8) -0.0014(7) -0.0027(6) 0.0076(7)
O004 0.0417(13) 0.0512(14) 0.0129(9) -0.0110(9) -0.0081(9) 0.0384(12)
N005 0.0143(10) 0.0143(10) 0.0150(10) -0.0013(9) -0.0015(8) 0.0045(8)
C006 0.0133(12) 0.0187(13) 0.0111(11) 0.0018(9) 0.0016(9) 0.0077(10)
C007 0.0193(13) 0.0272(14) 0.0113(11) -0.0032(10) -0.0019(10) 0.0142(12)
C008 0.0186(13) 0.0252(14) 0.0146(11) 0.0017(11) -0.0016(10) 0.0138(12)
C009 0.0152(12) 0.0163(13) 0.0119(11) -0.0011(10) 0.0004(9) 0.0063(11)
C00A 0.0114(11) 0.0150(12) 0.0118(11) 0.0004(9) -0.0002(9) 0.0046(10)
C00B 0.0143(12) 0.0216(13) 0.0102(11) 0.0018(10) 0.0005(10) 0.0088(11)
C00C 0.0151(12) 0.0214(13) 0.0109(11) 0.0008(9) -0.0030(9) 0.0092(11)
C00D 0.0182(13) 0.0243(14) 0.0156(11) -0.0008(10) -0.0011(10) 0.0147(12)
C00E 0.0172(13) 0.0198(13) 0.0181(12) -0.0022(10) 0.0001(10) 0.0077(11)
C00F 0.0170(12) 0.0126(12) 0.0128(11) -0.0033(9) -0.0015(10) 0.0066(10)
C00G 0.0102(12) 0.0153(13) 0.0345(15) -0.0034(11) -0.0023(10) 0.0045(10)
C00H 0.0198(14) 0.0172(13) 0.0249(14) 0.0040(11) 0.0052(11) 0.0039(12)
C00I 0.0196(13) 0.0193(13) 0.0186(12) -0.0013(11) 0.0012(10) 0.0067(11)
C00J 0.0249(14) 0.0233(13) 0.0142(12) -0.0033(10) -0.0013(10) 0.0146(12)
C00K 0.0178(13) 0.0216(14) 0.0240(13) -0.0068(11) 0.0001(11) 0.0093(11)
C00L 0.0252(14) 0.0257(15) 0.0194(12) -0.0004(12) -0.0012(11) 0.0187(13)
C00M 0.0156(13) 0.0180(14) 0.0473(18) -0.0053(13) 0.0014(13) 0.0065(11)
C1S 0.033(3) 0.042(3) 0.073(3) 0.027(2) 0.013(3) 0.024(3)
N1S 0.032(3) 0.067(5) 0.049(5) 0.046(5) -0.001(3) 0.008(3)
O1S 0.058(3) 0.059(3) 0.032(2) 0.020(2) 0.016(2) 0.043(3)
C2S 0.033(3) 0.042(3) 0.073(3) 0.027(2) 0.013(3) 0.024(3)
C3S 0.033(3) 0.042(3) 0.073(3) 0.027(2) 0.013(3) 0.024(3)

loop_
_atom_type_symbol
_atom_type_description
_atom_type_scat_dispersion_real
_atom_type_scat_dispersion_imag
_atom_type_scat_source
C C 0.0181 0.0091 'International Tables Vol C Tables 4.2.6.8 and 6.1.1.4'
H H 0.0000 0.0000 'International Tables Vol C Tables 4.2.6.8 and 6.1.1.4'
N N 0.0311 0.0180 'International Tables Vol C Tables 4.2.6.8 and 6.1.1.4'
O O 0.0492 0.0322 'International Tables Vol C Tables 4.2.6.8 and 6.1.1.4'
Zn Zn -1.5491 0.6778 'International Tables Vol C Tables 4.2.6.8 and 6.1.1.4'

loop_
_geom_angle_atom_site_label_1
_geom_angle_atom_site_label_2
_geom_angle_atom_site_label_3
_geom_angle
_geom_angle_site_symmetry_1
_geom_angle_site_symmetry_3
N005 Zn01 N005 105.62(12) 10_666 .
N005 Zn01 O003 97.88(7) 10_666 10_666
N005 Zn01 O003 96.71(7) . 10_666
N005 Zn01 O003 96.71(7) 10_666 .
N005 Zn01 O003 97.88(7) . .
O003 Zn01 O003 155.75(9) 10_666 .
N005 Zn01 O002 154.11(8) 10_666 .
N005 Zn01 O002 90.28(8) . .
O003 Zn01 O002 100.44(6) 10_666 .
O003 Zn01 O002 60.30(6) . .
N005 Zn01 O002 90.28(8) 10_666 10_666
N005 Zn01 O002 154.11(8) . 10_666
O003 Zn01 O002 60.30(6) 10_666 10_666
O003 Zn01 O002 100.44(6) . 10_666
O002 Zn01 O002 83.14(10) . 10_666
N005 Zn01 C00F 126.12(8) 10_666 .
N005 Zn01 C00F 94.16(8) . .
O003 Zn01 C00F 129.42(7) 10_666 .
O003 Zn01 C00F 30.12(7) . .
O002 Zn01 C00F 30.19(7) . .
O002 Zn01 C00F 92.59(7) 10_666 .
N005 Zn01 C00F 94.15(8) 10_666 10_666
N005 Zn01 C00F 126.12(8) . 10_666
O003 Zn01 C00F 30.12(7) 10_666 10_666
O003 Zn01 C00F 129.42(7) . 10_666
O002 Zn01 C00F 92.59(7) . 10_666
O002 Zn01 C00F 30.19(7) 10_666 10_666
C00F Zn01 C00F 113.61(11) . 10_666
C00F O002 Zn01 86.54(14) . .
C00F O003 Zn01 92.49(14) . .
C007 O004 H1 113(3) . .
C00I N005 C00E 117.5(2) . .
C00I N005 Zn01 121.94(18) . .
C00E N005 Zn01 120.43(17) . .
C008 C006 C00B 121.3(2) . .
C008 C006 C00A 118.7(2) . .
C00B C006 C00A 120.0(2) . .
O004 C007 C00B 118.8(2) . .
O004 C007 C00D 120.4(2) . .
C00B C007 C00D 120.7(2) . .
C00L C008 C006 121.2(2) . .
C00L C008 H008 119.4 . .
C006 C008 H008 119.4 . .
C00J C009 C00A 120.9(2) . .
C00J C009 C00F 117.2(2) . .
C00A C009 C00F 121.9(2) . .
C00C C00A C009 123.2(2) . .
C00C C00A C006 118.5(2) . .
C009 C00A C006 118.3(2) . .
C007 C00B C006 119.4(2) . .
C007 C00B C00B 119.4(2) . 11_656
C006 C00B C00B 121.2(3) . 11_656
C00D C00C C00A 121.1(2) . .
C00D C00C H00C 119.4 . .
C00A C00C H00C 119.4 . .
C00C C00D C007 120.3(2) . .
C00C C00D H00D 119.9 . .
C007 C00D H00D 119.9 . .
N005 C00E C00K 122.8(2) . .
N005 C00E H00E 118.6 . .
C00K C00E H00E 118.6 . .
O003 C00F O002 120.6(2) . .
O003 C00F C009 120.6(2) . .
O002 C00F C009 118.7(2) . .
O003 C00F Zn01 57.38(12) . .
O002 C00F Zn01 63.27(13) . .
C009 C00F Zn01 178.02(17) . .
C00H C00G C00K 117.2(3) . .
C00H C00G C00M 124.1(3) . .
C00K C00G C00M 118.6(3) . .
C00G C00H C00I 119.5(2) . .
C00G C00H H00H 120.3 . .
C00I C00H H00H 120.3 . .
N005 C00I C00H 123.0(2) . .
N005 C00I H00I 118.5 . .
C00H C00I H00I 118.5 . .
C009 C00J C00L 120.4(2) . .
C009 C00J H00J 119.8 . .
C00L C00J H00J 119.8 . .
C00E C00K C00G 120.0(3) . .
C00E C00K H00K 120.0 . .
C00G C00K H00K 120.0 . .
C008 C00L C00J 120.4(3) . .
C008 C00L H00L 119.8 . .
C00J C00L H00L 119.8 . .
C00G C00M C00M 118.3(3) . 10_776
C00G C00M H00A 107.7 . .
C00M C00M H00A 107.7 10_776 .
C00G C00M H00B 107.7 . .
C00M C00M H00B 107.7 10_776 .
H00A C00M H00B 107.1 . .
N1S C1S H1SA 109.5 . .
N1S C1S H1SB 109.5 . .
H1SA C1S H1SB 109.5 . .
N1S C1S H1SC 109.5 . .
H1SA C1S H1SC 109.5 . .
H1SB C1S H1SC 109.5 . .
C2S N1S C3S 115.0(10) . .
C2S N1S C1S 101.8(8) . .
C3S N1S C1S 102.4(7) . .
N1S C2S H2SA 109.5 . .
N1S C2S H2SB 109.5 . .
H2SA C2S H2SB 109.5 . .
N1S C2S H2SC 109.5 . .
H2SA C2S H2SC 109.5 . .
H2SB C2S H2SC 109.5 . .
O1S C3S N1S 131.9(7) . .
O1S C3S H3SA 114.0 . .
N1S C3S H3SA 114.0 . .

loop_
_geom_bond_atom_site_label_1
_geom_bond_atom_site_label_2
_geom_bond_distance
_geom_bond_site_symmetry_2
Zn01 N005 2.068(2) 10_666
Zn01 N005 2.068(2) .
Zn01 O003 2.1182(17) 10_666
Zn01 O003 2.1183(17) .
Zn01 O002 2.2481(18) .
Zn01 O002 2.2482(18) 10_666
Zn01 C00F 2.512(2) .
Zn01 C00F 2.512(2) 10_666
O002 C00F 1.266(3) .
O003 C00F 1.262(3) .
O004 C007 1.354(3) .
O004 H1 0.87(4) .
N005 C00I 1.333(4) .
N005 C00E 1.343(3) .
C006 C008 1.423(4) .
C006 C00B 1.425(4) .
C006 C00A 1.430(3) .
C007 C00B 1.375(4) .
C007 C00D 1.423(4) .
C008 C00L 1.361(4) .
C008 H008 0.9300 .
C009 C00J 1.368(4) .
C009 C00A 1.430(3) .
C009 C00F 1.501(3) .
C00A C00C 1.412(4) .
C00B C00B 1.499(5) 11_656
C00C C00D 1.368(4) .
C00C H00C 0.9300 .
C00D H00D 0.9300 .
C00E C00K 1.375(4) .
C00E H00E 0.9300 .
C00G C00H 1.384(4) .
C00G C00K 1.390(4) .
C00G C00M 1.514(4) .
C00H C00I 1.391(4) .
C00H H00H 0.9300 .
C00I H00I 0.9300 .
C00J C00L 1.413(4) .
C00J H00J 0.9300 .
C00K H00K 0.9300 .
C00L H00L 0.9300 .
C00M C00M 1.523(6) 10_776
C00M H00A 0.9700 .
C00M H00B 0.9700 .
C1S N1S 1.535(10) .
C1S H1SA 0.9600 .
C1S H1SB 0.9600 .
C1S H1SC 0.9600 .
N1S C2S 1.410(7) .
N1S C3S 1.413(9) .
O1S C3S 1.229(7) .
C2S H2SA 0.9600 .
C2S H2SB 0.9600 .
C2S H2SC 0.9600 .
C3S H3SA 0.9300 .
